data_2240554
loop_
_publ_author_name
'Ishii, Tomohiko'
'Sakane, Genta'
'Yoshihara, Akihide'
'Fukada, Kazuhiro'
'Senoo, Tatsuya'

_publ_section_title
;
 Crystal structure of \b-<small>D</small>,<small>L</small>-psicose
;
_journal_coeditor_code IS5394
_journal_issue 5
_journal_name_full 'Acta Crystallographica Section E'
_journal_page_first o289
_journal_page_last o290
_journal_paper_doi 10.1107/S2056989015006623
_journal_volume 71
_journal_year 2015
_chemical_formula_iupac 'C6 H12 O6'
_chemical_formula_moiety 'C6 H12 O6'
_chemical_formula_sum 'C6 H12 O6'
_chemical_formula_weight 180.16
_space_group_crystal_system orthorhombic
_space_group_IT_number 33
_space_group_name_Hall 'P 2c -2n'
_space_group_name_H-M_alt 'P n a 21'
_symmetry_space_group_name_Hall 'P 2c -2n'
_symmetry_space_group_name_H-M 'P n a 21'
_atom_sites_solution_hydrogens geom
_atom_sites_solution_primary direct
_atom_sites_solution_secondary difmap
_cell_angle_alpha 90.0000
_cell_angle_beta 90.0000
_cell_angle_gamma 90.0000
_cell_formula_units_Z 4
_cell_length_a 11.2629(5)
_cell_length_b 5.3552(3)
_cell_length_c 12.6538(6)
_cell_measurement_reflns_used 5584
_cell_measurement_temperature 296
_cell_measurement_theta_max 68.47
_cell_measurement_theta_min 3.50
_cell_volume 763.21(7)
_computing_cell_refinement
;
RAPID-AUTO (Rigaku, 2009)
;
_computing_data_collection
;
RAPID-AUTO (Rigaku, 2009)
;
_computing_data_reduction
;
RAPID-AUTO (Rigaku, 2009)
;
_computing_molecular_graphics
;
CrystalStructure (Rigaku, 2014)
;
_computing_publication_material
;
CrystalStructure (Rigaku, 2014)
;
_computing_structure_refinement
;
SHELXL2013 (Sheldrick, 2015)
;
_computing_structure_solution
;
SIR2011 (Burla <i>et al.</i>,  2012)
;
_diffrn_ambient_temperature 296
_diffrn_detector_area_resol_mean 10.000
_diffrn_measured_fraction_theta_full 0.999
_diffrn_measured_fraction_theta_max 0.999
_diffrn_measurement_device_type 'Rigaku R-AXIS RAPID'
_diffrn_measurement_method \w
_diffrn_radiation_type 'Cu K\a'
_diffrn_radiation_wavelength 1.54187
_diffrn_reflns_av_R_equivalents 0.1387
_diffrn_reflns_limit_h_max 13
_diffrn_reflns_limit_h_min -13
_diffrn_reflns_limit_k_max 6
_diffrn_reflns_limit_k_min -6
_diffrn_reflns_limit_l_max 15
_diffrn_reflns_limit_l_min -15
_diffrn_reflns_number 12119
_diffrn_reflns_theta_full 67.687
_diffrn_reflns_theta_max 68.179
_diffrn_reflns_theta_min 6.999
_diffrn_standards_number 0
_exptl_absorpt_coefficient_mu 1.248
_exptl_absorpt_correction_T_max 0.883
_exptl_absorpt_correction_T_min 0.442
_exptl_absorpt_correction_type multi-scan
_exptl_absorpt_process_details
;
(<i>ABSCOR</i>; Higashi, 1995)
;
_exptl_crystal_colour colorless
_exptl_crystal_density_diffrn 1.568
_exptl_crystal_density_method 'not measured'
_exptl_crystal_description block
_exptl_crystal_F_000 384.00
_exptl_crystal_size_max 0.100
_exptl_crystal_size_mid 0.100
_exptl_crystal_size_min 0.100
_refine_diff_density_max 0.25
_refine_diff_density_min -0.23
_refine_ls_abs_structure_details
;
Flack (1983), 666 Friedel pairs
;
_refine_ls_abs_structure_Flack 0.1(4)
_refine_ls_extinction_coef 0.039(3)
_refine_ls_extinction_method SHELXL
_refine_ls_goodness_of_fit_ref 1.040
_refine_ls_hydrogen_treatment constr
_refine_ls_number_parameters 116
_refine_ls_number_reflns 1400
_refine_ls_number_restraints 1
_refine_ls_R_factor_all 0.0511
_refine_ls_R_factor_gt 0.0475
_refine_ls_shift/su_max 0.000
_refine_ls_structure_factor_coef Fsqd
_refine_ls_weighting_details 'w = 1/[\s^2^(Fo^2^)+(0.0359P)^2^+0.0000P] where P=(Fo^2^+2Fc^2^)/3'
_refine_ls_weighting_scheme calc
_refine_ls_wR_factor_gt 0.1007
_refine_ls_wR_factor_ref 0.1017
_reflns_number_gt 1295
_reflns_number_total 1400
_reflns_threshold_expression F^2^>2\s(F^2^)
_cod_data_source_file is5394sup1.cf
_cod_data_source_block I
_cod_original_cell_volume 763.21(6)
_cod_database_code 2240554
_cod_database_fobs_code 2240554

loop_
_symmetry_equiv_pos_site_id
_space_group_symop_operation_xyz
1 +X,+Y,+Z
2 1/2-X,1/2+Y,1/2+Z
3 1/2+X,1/2-Y,+Z
4 -X,-Y,1/2+Z

loop_
_atom_site_type_symbol
_atom_site_label
_atom_site_fract_x
_atom_site_fract_y
_atom_site_fract_z
_atom_site_U_iso_or_equiv
_atom_site_adp_type
_atom_site_calc_flag
_atom_site_refinement_flags
_atom_site_occupancy
O O1 0.6428(2) 1.0475(5) 0.0101(2) 0.0321(7) Uani d . 1
O O2 0.8138(2) 1.3225(4) 0.1244(2) 0.0283(6) Uani d . 1
O O3 0.9712(2) 0.7407(4) 0.0986(2) 0.0278(6) Uani d . 1
O O4 1.12635(19) 0.9941(5) 0.2360(2) 0.0306(7) Uani d . 1
O O5 0.9520(3) 0.6941(5) 0.3201(2) 0.0368(7) Uani d . 1
O O6 0.75926(19) 0.9487(5) 0.2068(2) 0.0243(6) Uani d . 1
C C1 0.7610(3) 0.9600(8) 0.0218(3) 0.0275(8) Uani d . 1
C C2 0.8199(3) 1.0614(6) 0.1199(3) 0.0211(7) Uani d . 1
C C3 0.9525(3) 0.9956(6) 0.1238(3) 0.0223(7) Uani d . 1
C C4 1.0049(3) 1.0665(7) 0.2306(2) 0.0233(8) Uani d . 1
C C5 0.9337(3) 0.9564(7) 0.3210(3) 0.0266(8) Uani d . 1
C C6 0.8044(3) 1.0258(7) 0.3083(3) 0.0289(8) Uani d . 1
H H1B 0.80695 1.00892 -0.03968 0.0330 Uiso calc R 1
H H1C 0.76042 0.77904 0.02497 0.0330 Uiso calc R 1
H H1A 0.59772 0.95756 0.04384 0.0386 Uiso calc R 1
H H2A 0.75043 1.36467 0.15074 0.0340 Uiso calc R 1
H H3A 0.92832 0.65324 0.13561 0.0333 Uiso calc R 1
H H3B 0.99273 1.0959 0.06985 0.0268 Uiso calc R 1
H H4B 1.00147 1.24872 0.23691 0.0280 Uiso calc R 1
H H4A 1.1313 0.84167 0.23198 0.0367 Uiso calc R 1
H H5A 0.92192 0.63218 0.37294 0.0442 Uiso calc R 1
H H5B 0.96322 1.0246 0.38792 0.0319 Uiso calc R 1
H H6A 0.75828 0.94707 0.36378 0.0347 Uiso calc R 1
H H6B 0.79566 1.20525 0.31544 0.0347 Uiso calc R 1

loop_
_atom_site_aniso_label
_atom_site_aniso_U_11
_atom_site_aniso_U_22
_atom_site_aniso_U_33
_atom_site_aniso_U_12
_atom_site_aniso_U_13
_atom_site_aniso_U_23
O1 0.0232(14) 0.0431(18) 0.0301(13) -0.0019(11) -0.0058(11) 0.0126(12)
O2 0.0238(12) 0.0228(13) 0.0384(14) 0.0010(9) 0.0057(11) 0.0025(13)
O3 0.0252(12) 0.0240(13) 0.0340(14) 0.0013(10) 0.0068(10) -0.0020(11)
O4 0.0193(12) 0.0265(14) 0.0459(17) 0.0004(10) -0.0022(10) 0.0013(12)
O5 0.0475(17) 0.0309(15) 0.0322(15) 0.0064(12) 0.0101(11) 0.0101(12)
O6 0.0230(12) 0.0297(14) 0.0203(11) -0.0057(10) 0.0027(10) 0.0002(12)
C1 0.025(2) 0.032(2) 0.0254(19) -0.0001(15) -0.0001(14) 0.0024(18)
C2 0.0211(17) 0.0228(17) 0.0195(16) 0.0012(12) 0.0034(14) 0.0043(16)
C3 0.0197(19) 0.0233(17) 0.0239(17) 0.0009(12) 0.0038(14) 0.0042(14)
C4 0.0189(17) 0.025(2) 0.0265(19) 0.0009(13) 0.0000(13) 0.0006(15)
C5 0.030(2) 0.030(2) 0.0201(17) 0.0027(14) -0.0011(15) -0.0001(15)
C6 0.0272(18) 0.039(2) 0.0209(17) 0.0006(15) 0.0055(15) -0.0002(15)

loop_
_atom_type_symbol
_atom_type_description
_atom_type_scat_dispersion_real
_atom_type_scat_dispersion_imag
_atom_type_scat_source
C C 0.0181 0.0091
;
International Tables for Crystallography
(Vol. C, Tables 4.2.6.8 and 6.1.1.4)
;
H H 0.0000 0.0000
;
International Tables for Crystallography
(Vol. C, Table 6.1.1.4)
;
O O 0.0492 0.0322
;
International Tables for Crystallography
(Vol. C, Tables 4.2.6.8 and 6.1.1.4)
;

loop_
_geom_angle_atom_site_label_1
_geom_angle_atom_site_label_2
_geom_angle_atom_site_label_3
_geom_angle
_geom_angle_publ_flag
C2 O6 C6 113.3(2) no
O1 C1 C2 112.3(3) no
O2 C2 O6 111.6(3) no
O2 C2 C1 111.8(3) no
O2 C2 C3 106.0(3) no
O6 C2 C1 105.7(3) no
O6 C2 C3 110.1(3) no
C1 C2 C3 111.8(3) no
O3 C3 C2 111.0(3) no
O3 C3 C4 112.5(3) no
C2 C3 C4 110.4(3) no
O4 C4 C3 110.3(3) no
O4 C4 C5 111.5(3) no
C3 C4 C5 111.6(3) no
O5 C5 C4 107.5(3) no
O5 C5 C6 112.5(3) no
C4 C5 C6 109.5(3) no
O6 C6 C5 111.4(3) no
C1 O1 H1A 109.471 no
C2 O2 H2A 109.471 no
C3 O3 H3A 109.470 no
C4 O4 H4A 109.469 no
C5 O5 H5A 109.469 no
O1 C1 H1B 109.152 no
O1 C1 H1C 109.152 no
C2 C1 H1B 109.145 no
C2 C1 H1C 109.145 no
H1B C1 H1C 107.867 no
O3 C3 H3B 107.581 no
C2 C3 H3B 107.578 no
C4 C3 H3B 107.580 no
O4 C4 H4B 107.757 no
C3 C4 H4B 107.761 no
C5 C4 H4B 107.767 no
O5 C5 H5B 109.099 no
C4 C5 H5B 109.103 no
C6 C5 H5B 109.093 no
O6 C6 H6A 109.357 no
O6 C6 H6B 109.357 no
C5 C6 H6A 109.358 no
C5 C6 H6B 109.358 no
H6A C6 H6B 107.992 no

loop_
_geom_bond_atom_site_label_1
_geom_bond_atom_site_label_2
_geom_bond_distance
_geom_bond_publ_flag
O1 C1 1.419(4) no
O2 C2 1.401(4) no
O3 C3 1.418(4) no
O4 C4 1.423(4) no
O5 C5 1.419(4) no
O6 C2 1.428(4) no
O6 C6 1.442(4) no
C1 C2 1.509(5) no
C2 C3 1.535(5) no
C3 C4 1.523(5) no
C4 C5 1.516(5) no
C5 C6 1.512(5) no
O1 H1A 0.820 no
O2 H2A 0.820 no
O3 H3A 0.820 no
O4 H4A 0.820 no
O5 H5A 0.820 no
C1 H1B 0.970 no
C1 H1C 0.970 no
C3 H3B 0.980 no
C4 H4B 0.980 no
C5 H5B 0.980 no
C6 H6A 0.970 no
C6 H6B 0.970 no

loop_
_geom_hbond_atom_site_label_D
_geom_hbond_atom_site_label_H
_geom_hbond_atom_site_label_A
_geom_hbond_site_symmetry_A
_geom_hbond_distance_DH
_geom_hbond_distance_HA
_geom_hbond_distance_DA
_geom_hbond_angle_DHA
_geom_hbond_publ_flag
O1 H1A O3 3_465 0.82 1.91 2.715(3) 168 yes
O2 H2A O4 3_475 0.82 1.92 2.724(3) 166 yes
O3 H3A O2 1_545 0.82 2.20 2.874(3) 140 yes
O3 H3A O5 . 0.82 2.36 2.822(4) 117 yes
O4 H4A O6 3_565 0.82 2.14 2.829(3) 141 yes
O5 H5A O1 2_645 0.82 1.94 2.746(4) 169 yes

loop_
_geom_torsion_atom_site_label_1
_geom_torsion_atom_site_label_2
_geom_torsion_atom_site_label_3
_geom_torsion_atom_site_label_4
_geom_torsion
_geom_torsion_publ_flag
C2 O6 C6 C5 -60.7(3) no
C6 O6 C2 O2 -58.2(3) no
C6 O6 C2 C1 -179.9(2) no
C6 O6 C2 C3 59.2(3) no
O1 C1 C2 O2 -53.5(4) no
O1 C1 C2 O6 68.1(3) no
O1 C1 C2 C3 -172.1(2) no
O2 C2 C3 O3 -168.2(2) no
O2 C2 C3 C4 66.4(3) no
O6 C2 C3 O3 71.0(3) no
O6 C2 C3 C4 -54.4(3) no
C1 C2 C3 O3 -46.2(4) no
C1 C2 C3 C4 -171.7(2) no
O3 C3 C4 O4 52.5(3) no
O3 C3 C4 C5 -72.0(3) no
C2 C3 C4 O4 177.1(2) no
C2 C3 C4 C5 52.6(3) no
O4 C4 C5 O5 -54.2(3) no
O4 C4 C5 C6 -176.7(2) no
C3 C4 C5 O5 69.6(3) no
C3 C4 C5 C6 -52.9(3) no
O5 C5 C6 O6 -63.8(4) no
C4 C5 C6 O6 55.7(4) no
